data_4346409
loop_
_publ_author_name
'Wang, Wen-Min'
'Zhang, Hong-Xia'
'Wang, Shi-Yu'
'Shen, Hai-Yun'
'Gao, Hong-Ling'
'Cui, Jian-Zhong'
'Zhao, Bin'

_publ_section_title
;
 Ligand Field Affected Single-Molecule Magnet Behavior of Lanthanide(III)
 Dinuclear Complexes with an 8-Hydroxyquinoline Schiff Base Derivative as
 Bridging Ligand.
;
_journal_issue 22
_journal_name_full 'Inorganic chemistry'
_journal_page_first 10610
_journal_page_last 10622
_journal_paper_doi 10.1021/acs.inorgchem.5b01404
_journal_volume 54
_journal_year 2015
_chemical_formula_sum 'C79 H46 Dy2 F14 N4 O10'
_chemical_formula_weight 1802.20
_space_group_IT_number 2
_space_group_name_Hall '-P 1'
_space_group_name_H-M_alt 'P -1'
_symmetry_cell_setting triclinic
_symmetry_space_group_name_H-M 'P -1'
_atom_sites_solution_hydrogens geom
_atom_sites_solution_primary direct
_atom_sites_solution_secondary difmap
_audit_creation_method SHELXL-97
_cell_angle_alpha 68.82(3)
_cell_angle_beta 86.43(3)
_cell_angle_gamma 76.58(3)
_cell_formula_units_Z 1
_cell_length_a 11.034(2)
_cell_length_b 13.209(3)
_cell_length_c 14.584(3)
_cell_measurement_temperature 113(2)
_cell_volume 1927.3(8)
_computing_structure_refinement 'SHELXL-97 (Sheldrick, 1997)'
_computing_structure_solution 'SHELXS-97 (Sheldrick, 1990)'
_diffrn_ambient_temperature 113(2)
_diffrn_measured_fraction_theta_full 0.991
_diffrn_measured_fraction_theta_max 0.991
_diffrn_measurement_device_type CCD
_diffrn_radiation_monochromator graphite
_diffrn_radiation_source 'fine-focus sealed tube'
_diffrn_radiation_type MoK\a
_diffrn_radiation_wavelength 0.71073
_diffrn_reflns_av_R_equivalents 0.0250
_diffrn_reflns_av_sigmaI/netI 0.0262
_diffrn_reflns_limit_h_max 14
_diffrn_reflns_limit_h_min -14
_diffrn_reflns_limit_k_max 17
_diffrn_reflns_limit_k_min -17
_diffrn_reflns_limit_l_max 19
_diffrn_reflns_limit_l_min -19
_diffrn_reflns_number 22175
_diffrn_reflns_theta_full 27.91
_diffrn_reflns_theta_max 27.91
_diffrn_reflns_theta_min 1.50
_exptl_absorpt_coefficient_mu 2.016
_exptl_absorpt_correction_T_max 0.7939
_exptl_absorpt_correction_T_min 0.6886
_exptl_absorpt_correction_type multi-scan
_exptl_crystal_colour red
_exptl_crystal_density_diffrn 1.553
_exptl_crystal_density_method 'not measured'
_exptl_crystal_description needle
_exptl_crystal_F_000 886
_exptl_crystal_size_max 0.20
_exptl_crystal_size_mid 0.18
_exptl_crystal_size_min 0.12
_refine_diff_density_max 1.931
_refine_diff_density_min -0.824
_refine_diff_density_rms 0.178
_refine_ls_extinction_coef 0.0103(13)
_refine_ls_extinction_expression Fc^*^=kFc[1+0.001xFc^2^\l^3^/sin(2\q)]^-1/4^
_refine_ls_extinction_method SHELXL
_refine_ls_goodness_of_fit_ref 1.109
_refine_ls_hydrogen_treatment mixed
_refine_ls_matrix_type full
_refine_ls_number_parameters 524
_refine_ls_number_reflns 9142
_refine_ls_number_restraints 47
_refine_ls_restrained_S_all 1.119
_refine_ls_R_factor_all 0.0493
_refine_ls_R_factor_gt 0.0467
_refine_ls_shift/su_max 0.041
_refine_ls_shift/su_mean 0.002
_refine_ls_structure_factor_coef Fsqd
_refine_ls_weighting_details 'calc w=1/[\s^2^(Fo^2^)+(0.1087P)^2^+0.1451P] where P=(Fo^2^+2Fc^2^)/3'
_refine_ls_weighting_scheme calc
_refine_ls_wR_factor_gt 0.1522
_refine_ls_wR_factor_ref 0.1574
_reflns_number_gt 8367
_reflns_number_total 9142
_reflns_threshold_expression >2sigma(I)
_cod_data_source_file ic5b01404_si_002.cif
_cod_data_source_block 10
_cod_depositor_comments
;
The following automatic conversions were performed:

data item '_exptl_absorpt_correction_type' value 'MULTI-SCAN' was
changed to 'multi-scan' in accordance with the
/home/saulius/struct/COD-crude-data/automatic-downloads/DataCite-retrospective/ACS/depositions/lib/dictionaries/cif_core.dic
dictionary named 'cif_core.dic' version 2.4.2 last updated on
2011-04-26.

Automatic conversion script
Id: cif_fix_values 6909 2019-04-08 15:41:33Z antanas 
;
_cod_original_cell_volume 1927.4(7)
_cod_original_sg_symbol_H-M p-1
_cod_database_code 4346409

loop_
_symmetry_equiv_pos_as_xyz
'x, y, z'
'-x, -y, -z'

loop_
_atom_site_label
_atom_site_type_symbol
_atom_site_fract_x
_atom_site_fract_y
_atom_site_fract_z
_atom_site_U_iso_or_equiv
_atom_site_adp_type
_atom_site_occupancy
_atom_site_symmetry_multiplicity
_atom_site_calc_flag
_atom_site_refinement_flags
_atom_site_disorder_assembly
_atom_site_disorder_group
Dy1 Dy 0.624170(17) 0.548006(15) 0.549991(14) 0.07084(12) Uani 1 1 d . . .
F1 F 0.8699(5) 0.8614(6) 0.8020(5) 0.167(3) Uani 1 1 d . . .
F2 F 0.6141(6) 0.6883(6) 0.8366(5) 0.162(2) Uani 1 1 d . . .
F3 F 0.4688(6) 0.6171(5) 0.9067(4) 0.1320(17) Uani 1 1 d . . .
F4 F 0.4398(7) 0.7454(5) 0.7675(4) 0.189(3) Uani 1 1 d . . .
F5 F 0.6530(5) 0.9527(3) 0.4104(4) 0.1280(14) Uani 1 1 d . . .
F6 F 0.4633(4) 0.9495(3) 0.4051(4) 0.1343(16) Uani 1 1 d . . .
F7 F 0.5646(5) 0.9935(3) 0.2725(3) 0.1237(14) Uani 1 1 d . . .
O1 O 0.5832(3) 0.4078(2) 0.4954(2) 0.0720(6) Uani 1 1 d . . .
O2 O 0.6141(3) 0.3992(3) 0.6920(2) 0.0788(7) Uani 1 1 d . . .
O3 O 0.5625(3) 0.6156(3) 0.6758(2) 0.0813(7) Uani 1 1 d . . .
O4 O 0.6989(3) 0.5808(3) 0.3893(2) 0.0757(7) Uani 1 1 d . . .
O5 O 0.6111(3) 0.7386(3) 0.4695(2) 0.0792(7) Uani 1 1 d . . .
N1 N 0.8118(4) 0.4022(3) 0.5565(3) 0.0758(8) Uani 1 1 d . . .
N2 N 0.8311(4) 0.5624(4) 0.6283(4) 0.0885(10) Uani 1 1 d . . .
C1 C 0.8003(4) 0.3219(4) 0.5232(3) 0.0737(9) Uani 1 1 d . . .
C2 C 0.6791(5) 0.3253(4) 0.4909(3) 0.0724(9) Uani 1 1 d . . .
C3 C 0.6677(5) 0.2434(4) 0.4573(4) 0.0790(10) Uani 1 1 d . . .
H3 H 0.5880 0.2430 0.4362 0.095 Uiso 1 1 calc R . .
C4 C 0.7724(5) 0.1590(4) 0.4532(5) 0.0860(12) Uani 1 1 d . . .
H4 H 0.7608 0.1034 0.4297 0.103 Uiso 1 1 calc R . .
C5 C 0.8900(5) 0.1556(4) 0.4822(5) 0.0892(12) Uani 1 1 d . . .
H5 H 0.9592 0.0999 0.4772 0.107 Uiso 1 1 calc R . .
C6 C 0.9055(5) 0.2361(4) 0.5194(4) 0.0829(11) Uani 1 1 d . . .
C7 C 1.0212(5) 0.2385(5) 0.5525(6) 0.0938(15) Uani 1 1 d . . .
H7 H 1.0933 0.1837 0.5504 0.113 Uiso 1 1 calc R . .
C8 C 1.0306(5) 0.3194(5) 0.5877(6) 0.0998(16) Uani 1 1 d . . .
H8 H 1.1084 0.3205 0.6113 0.120 Uiso 1 1 calc R . .
C9 C 0.9231(5) 0.4009(5) 0.5883(5) 0.0858(12) Uani 1 1 d . . .
C10 C 0.9277(5) 0.4878(5) 0.6271(5) 0.0918(13) Uani 1 1 d . . .
H10 H 1.0048 0.4888 0.6520 0.110 Uiso 1 1 calc R . .
C11 C 0.8476(5) 0.6404(5) 0.6694(5) 0.0909(15) Uani 1 1 d . . .
H11 H 0.9191 0.6608 0.6266 0.109 Uiso 1 1 calc R . .
C12 C 0.7746(5) 0.7474(6) 0.6351(5) 0.0980(15) Uani 1 1 d . . .
H12 H 0.7170 0.7687 0.5820 0.118 Uiso 1 1 calc R . .
C13 C 0.7842(6) 0.8243(6) 0.6772(6) 0.1084(18) Uani 1 1 d . . .
H13 H 0.7398 0.8997 0.6501 0.130 Uiso 1 1 calc R . .
C14 C 0.8600(8) 0.7876(8) 0.7591(8) 0.129(3) Uani 1 1 d . . .
C15 C 0.9260(8) 0.6796(9) 0.8014(8) 0.137(3) Uani 1 1 d . . .
H15 H 0.9761 0.6575 0.8590 0.165 Uiso 1 1 calc R . .
C16 C 0.9181(6) 0.6036(7) 0.7583(6) 0.117(2) Uani 1 1 d . . .
H16 H 0.9594 0.5275 0.7879 0.141 Uiso 1 1 calc R . .
C17 C 0.6578(7) 0.1785(5) 0.8026(5) 0.1008(16) Uani 1 1 d . . .
H17 H 0.6761 0.2024 0.7346 0.121 Uiso 1 1 calc R . .
C18 C 0.6727(10) 0.0665(7) 0.8543(6) 0.126(3) Uani 1 1 d . . .
H18 H 0.7008 0.0134 0.8233 0.152 Uiso 1 1 calc R . .
C19 C 0.6448(14) 0.0329(8) 0.9550(7) 0.174(5) Uani 1 1 d . . .
H19 H 0.6516 -0.0439 0.9924 0.209 Uiso 1 1 calc R . .
C20 C 0.6086(14) 0.1089(9) 0.9986(6) 0.161(4) Uani 1 1 d . . .
H20 H 0.5925 0.0847 1.0670 0.193 Uiso 1 1 calc R . .
C21 C 0.5944(9) 0.2208(7) 0.9458(5) 0.120(2) Uani 1 1 d . . .
H21 H 0.5689 0.2730 0.9779 0.144 Uiso 1 1 calc R . .
C22 C 0.6172(6) 0.2581(5) 0.8456(4) 0.0886(13) Uani 1 1 d . . .
C23 C 0.6016(5) 0.3778(5) 0.7832(4) 0.0805(10) Uani 1 1 d . . .
C24 C 0.5752(5) 0.4609(5) 0.8249(4) 0.0863(12) Uani 1 1 d . . .
H24 H 0.5715 0.4398 0.8944 0.104 Uiso 1 1 calc R . .
C25 C 0.5548(5) 0.5702(5) 0.7686(4) 0.0829(11) Uani 1 1 d . . .
C26 C 0.5163(7) 0.6551(6) 0.8207(4) 0.0998(16) Uani 1 1 d . . .
C27 C 0.7357(5) 0.5193(5) 0.2277(5) 0.0912(13) Uani 1 1 d . . .
H27 H 0.7272 0.4642 0.2897 0.109 Uiso 1 1 calc R . .
C28 C 0.7641(6) 0.4898(6) 0.1451(5) 0.0992(15) Uani 1 1 d . . .
H28 H 0.7729 0.4144 0.1511 0.119 Uiso 1 1 calc R . .
C29 C 0.7795(8) 0.5667(8) 0.0562(6) 0.120(2) Uani 1 1 d . . .
H29 H 0.8088 0.5447 0.0020 0.144 Uiso 1 1 calc R . .
C30 C 0.7520(13) 0.6752(9) 0.0466(6) 0.151(4) Uani 1 1 d . . .
H30 H 0.7448 0.7307 -0.0173 0.182 Uiso 1 1 calc R . .
C31 C 0.7339(9) 0.7080(6) 0.1290(4) 0.121(2) Uani 1 1 d . . .
H31 H 0.7313 0.7826 0.1226 0.145 Uiso 1 1 calc R . .
C32 C 0.7199(5) 0.6294(4) 0.2189(4) 0.0815(10) Uani 1 1 d . . .
C33 C 0.6838(4) 0.6599(4) 0.3081(4) 0.0767(10) Uani 1 1 d . . .
C34 C 0.6395(5) 0.7727(4) 0.2991(4) 0.0832(11) Uani 1 1 d . . .
H34 H 0.6308 0.8293 0.2357 0.100 Uiso 1 1 calc R . .
C35 C 0.6090(5) 0.8016(4) 0.3799(4) 0.0805(10) Uani 1 1 d . . .
C36 C 0.5694(6) 0.9261(4) 0.3652(4) 0.0913(13) Uani 1 1 d . . .
C37 C 0.1665(15) -0.1587(10) 0.8112(14) 0.139(6) Uani 0.50 1 d PDU A 1
C38 C 0.1124(14) -0.0314(10) 0.7697(10) 0.124(4) Uani 0.50 1 d PDU A 1
C39 C 0.0775(17) 0.0151(10) 0.8509(11) 0.133(4) Uani 0.50 1 d PDU A 1
C40 C 0.0199(14) 0.1365(9) 0.8207(10) 0.126(4) Uani 0.50 1 d PDU A 1
C41 C -0.0294(13) 0.1821(10) 0.8970(11) 0.124(3) Uani 0.50 1 d PDU A 1
C42 C -0.0681(15) 0.3067(10) 0.8680(11) 0.135(5) Uani 0.50 1 d PDU A 1
C43 C -0.1170(13) 0.3412(13) 0.9559(12) 0.116(4) Uani 0.50 1 d PDU A 1

loop_
_atom_site_aniso_label
_atom_site_aniso_U_11
_atom_site_aniso_U_22
_atom_site_aniso_U_33
_atom_site_aniso_U_23
_atom_site_aniso_U_13
_atom_site_aniso_U_12
Dy1 0.07191(16) 0.07016(15) 0.07116(16) -0.02770(10) -0.00049(9) -0.01279(10)
F1 0.136(4) 0.187(5) 0.231(6) -0.157(5) -0.049(4) 0.008(3)
F2 0.176(5) 0.204(6) 0.184(5) -0.144(5) 0.045(4) -0.080(4)
F3 0.170(4) 0.135(3) 0.113(3) -0.074(3) 0.048(3) -0.039(3)
F4 0.269(7) 0.145(4) 0.124(3) -0.083(3) -0.057(4) 0.084(5)
F5 0.152(4) 0.085(2) 0.159(4) -0.050(2) -0.014(3) -0.034(2)
F6 0.125(3) 0.0763(18) 0.180(4) -0.035(2) 0.043(3) -0.0095(19)
F7 0.182(4) 0.0704(17) 0.107(3) -0.0233(16) 0.007(3) -0.022(2)
O1 0.0709(15) 0.0686(14) 0.0753(15) -0.0267(12) 0.0016(12) -0.0119(12)
O2 0.0843(18) 0.0796(17) 0.0701(16) -0.0266(13) 0.0031(13) -0.0144(14)
O3 0.0855(19) 0.0810(18) 0.0763(17) -0.0323(14) -0.0012(14) -0.0090(15)
O4 0.0763(16) 0.0734(15) 0.0745(16) -0.0240(13) 0.0020(13) -0.0153(13)
O5 0.0851(18) 0.0731(16) 0.0814(17) -0.0286(13) 0.0023(14) -0.0204(14)
N1 0.0733(19) 0.0780(19) 0.0763(19) -0.0288(16) -0.0028(15) -0.0140(15)
N2 0.081(2) 0.093(3) 0.099(3) -0.046(2) -0.009(2) -0.0112(19)
C1 0.075(2) 0.070(2) 0.073(2) -0.0245(16) 0.0034(17) -0.0131(17)
C2 0.076(2) 0.0672(19) 0.070(2) -0.0233(16) 0.0037(17) -0.0108(17)
C3 0.076(2) 0.071(2) 0.090(3) -0.0308(19) 0.002(2) -0.0128(18)
C4 0.082(3) 0.075(2) 0.106(4) -0.042(2) 0.005(3) -0.013(2)
C5 0.083(3) 0.073(2) 0.110(4) -0.040(2) 0.004(2) -0.004(2)
C6 0.081(3) 0.075(2) 0.089(3) -0.028(2) -0.002(2) -0.0100(19)
C7 0.074(3) 0.087(3) 0.120(4) -0.045(3) -0.005(3) -0.004(2)
C8 0.076(3) 0.096(3) 0.132(5) -0.054(3) -0.014(3) -0.003(2)
C9 0.074(2) 0.088(3) 0.095(3) -0.038(2) -0.008(2) -0.009(2)
C10 0.075(3) 0.101(3) 0.107(4) -0.050(3) -0.012(2) -0.009(2)
C11 0.087(3) 0.082(3) 0.112(4) -0.049(3) -0.032(3) -0.004(2)
C12 0.081(3) 0.114(4) 0.116(4) -0.061(3) -0.003(3) -0.019(3)
C13 0.096(4) 0.108(4) 0.137(5) -0.066(4) -0.008(3) -0.014(3)
C14 0.109(5) 0.143(6) 0.168(7) -0.106(6) -0.018(5) -0.006(4)
C15 0.112(5) 0.168(8) 0.157(7) -0.104(7) -0.036(5) 0.003(5)
C16 0.097(4) 0.139(6) 0.135(5) -0.082(5) -0.027(4) -0.001(4)
C17 0.112(4) 0.087(3) 0.089(3) -0.026(3) 0.008(3) -0.005(3)
C18 0.164(8) 0.092(4) 0.103(4) -0.024(3) 0.004(5) -0.007(4)
C19 0.292(16) 0.093(5) 0.103(5) 0.000(4) 0.000(7) -0.034(7)
C20 0.267(14) 0.123(6) 0.079(4) -0.014(4) 0.016(6) -0.060(8)
C21 0.170(7) 0.109(4) 0.075(3) -0.025(3) 0.013(4) -0.036(4)
C22 0.095(3) 0.089(3) 0.073(3) -0.021(2) -0.003(2) -0.017(3)
C23 0.073(2) 0.089(3) 0.076(2) -0.027(2) -0.0012(19) -0.014(2)
C24 0.084(3) 0.099(3) 0.074(2) -0.034(2) 0.001(2) -0.013(2)
C25 0.082(3) 0.094(3) 0.078(2) -0.041(2) -0.002(2) -0.011(2)
C26 0.119(4) 0.102(4) 0.083(3) -0.046(3) 0.000(3) -0.012(3)
C27 0.083(3) 0.104(4) 0.092(3) -0.043(3) 0.006(2) -0.019(3)
C28 0.096(3) 0.107(4) 0.103(4) -0.054(3) 0.003(3) -0.014(3)
C29 0.130(6) 0.142(6) 0.092(4) -0.057(4) -0.002(4) -0.013(5)
C30 0.223(12) 0.132(7) 0.087(4) -0.041(4) 0.016(6) -0.017(7)
C31 0.178(7) 0.100(4) 0.073(3) -0.024(3) 0.006(4) -0.018(4)
C32 0.082(3) 0.087(3) 0.074(2) -0.028(2) -0.001(2) -0.017(2)
C33 0.071(2) 0.079(2) 0.078(2) -0.0250(19) -0.0023(19) -0.0186(19)
C34 0.089(3) 0.077(2) 0.079(3) -0.024(2) 0.003(2) -0.017(2)
C35 0.081(2) 0.070(2) 0.089(3) -0.0260(19) -0.003(2) -0.0167(19)
C36 0.107(4) 0.073(2) 0.094(3) -0.029(2) 0.009(3) -0.024(2)
C37 0.101(8) 0.139(11) 0.151(12) -0.028(10) 0.018(9) -0.020(8)
C38 0.095(6) 0.128(8) 0.133(8) -0.033(7) 0.027(6) -0.022(6)
C39 0.114(7) 0.135(7) 0.147(8) -0.056(7) -0.002(6) -0.013(6)
C40 0.110(6) 0.126(7) 0.145(8) -0.045(6) 0.031(6) -0.048(6)
C41 0.098(6) 0.132(7) 0.163(9) -0.065(7) 0.034(6) -0.053(6)
C42 0.090(6) 0.154(9) 0.155(10) -0.045(8) 0.013(7) -0.037(7)
C43 0.086(7) 0.145(10) 0.145(11) -0.087(9) -0.009(7) -0.018(7)

loop_
_atom_type_symbol
_atom_type_description
_atom_type_scat_dispersion_real
_atom_type_scat_dispersion_imag
_atom_type_scat_source
C C 0.0033 0.0016 'International Tables Vol C Tables 4.2.6.8 and 6.1.1.4'
H H 0.0000 0.0000 'International Tables Vol C Tables 4.2.6.8 and 6.1.1.4'
Dy Dy -0.1892 4.4098 'International Tables Vol C Tables 4.2.6.8 and 6.1.1.4'
F F 0.0171 0.0103 'International Tables Vol C Tables 4.2.6.8 and 6.1.1.4'
N N 0.0061 0.0033 'International Tables Vol C Tables 4.2.6.8 and 6.1.1.4'
O O 0.0106 0.0060 'International Tables Vol C Tables 4.2.6.8 and 6.1.1.4'

loop_
_geom_angle_atom_site_label_1
_geom_angle_atom_site_label_2
_geom_angle_atom_site_label_3
_geom_angle
_geom_angle_site_symmetry_1
_geom_angle_site_symmetry_3
O2 Dy1 O1 96.74(12) . 2_666
O2 Dy1 O3 71.70(12) . .
O1 Dy1 O3 87.48(12) 2_666 .
O2 Dy1 O5 150.02(12) . .
O1 Dy1 O5 84.18(12) 2_666 .
O3 Dy1 O5 78.42(12) . .
O2 Dy1 O4 138.71(11) . .
O1 Dy1 O4 95.25(11) 2_666 .
O3 Dy1 O4 148.31(12) . .
O5 Dy1 O4 70.51(12) . .
O2 Dy1 O1 75.09(11) . .
O1 Dy1 O1 70.89(12) 2_666 .
O3 Dy1 O1 137.57(12) . .
O5 Dy1 O1 132.15(11) . .
O4 Dy1 O1 71.91(11) . .
O2 Dy1 N1 73.42(13) . .
O1 Dy1 N1 138.47(12) 2_666 .
O3 Dy1 N1 124.56(13) . .
O5 Dy1 N1 124.28(13) . .
O4 Dy1 N1 71.51(12) . .
O1 Dy1 N1 67.59(12) . .
O2 Dy1 N2 87.11(14) . .
O1 Dy1 N2 157.47(12) 2_666 .
O3 Dy1 N2 72.62(14) . .
O5 Dy1 N2 81.62(14) . .
O4 Dy1 N2 96.37(13) . .
O1 Dy1 N2 131.26(12) . .
N1 Dy1 N2 63.87(13) . .
O2 Dy1 Dy1 84.79(9) . 2_666
O1 Dy1 Dy1 36.29(8) 2_666 2_666
O3 Dy1 Dy1 115.84(9) . 2_666
O5 Dy1 Dy1 111.07(9) . 2_666
O4 Dy1 Dy1 81.98(8) . 2_666
O1 Dy1 Dy1 34.59(7) . 2_666
N1 Dy1 Dy1 102.18(9) . 2_666
N2 Dy1 Dy1 165.49(10) . 2_666
C2 O1 Dy1 132.0(3) . 2_666
C2 O1 Dy1 118.7(3) . .
Dy1 O1 Dy1 109.11(12) 2_666 .
C23 O2 Dy1 139.7(3) . .
C25 O3 Dy1 134.2(3) . .
C33 O4 Dy1 137.2(3) . .
C35 O5 Dy1 134.2(3) . .
C9 N1 C1 119.3(4) . .
C9 N1 Dy1 123.5(3) . .
C1 N1 Dy1 117.3(3) . .
C10 N2 C11 116.3(5) . .
C10 N2 Dy1 114.3(4) . .
C11 N2 Dy1 129.4(3) . .
N1 C1 C2 117.6(4) . .
N1 C1 C6 121.6(4) . .
C2 C1 C6 120.8(4) . .
O1 C2 C3 123.8(4) . .
O1 C2 C1 118.7(4) . .
C3 C2 C1 117.4(4) . .
C2 C3 C4 121.5(5) . .
C2 C3 H3 119.3 . .
C4 C3 H3 119.3 . .
C5 C4 C3 121.8(5) . .
C5 C4 H4 119.1 . .
C3 C4 H4 119.1 . .
C4 C5 C6 118.7(5) . .
C4 C5 H5 120.7 . .
C6 C5 H5 120.7 . .
C5 C6 C7 123.0(5) . .
C5 C6 C1 119.7(5) . .
C7 C6 C1 117.3(5) . .
C8 C7 C6 120.3(5) . .
C8 C7 H7 119.9 . .
C6 C7 H7 119.9 . .
C7 C8 C9 118.9(5) . .
C7 C8 H8 120.5 . .
C9 C8 H8 120.5 . .
N1 C9 C8 122.7(5) . .
N1 C9 C10 116.3(5) . .
C8 C9 C10 121.0(5) . .
N2 C10 C9 121.9(5) . .
N2 C10 H10 119.1 . .
C9 C10 H10 119.1 . .
C12 C11 N2 119.5(5) . .
C12 C11 C16 119.1(5) . .
N2 C11 C16 120.0(5) . .
C12 C11 H11 93.9 . .
N2 C11 H11 93.9 . .
C16 C11 H11 93.9 . .
C11 C12 C13 120.9(6) . .
C11 C12 H12 119.6 . .
C13 C12 H12 119.6 . .
C14 C13 C12 117.7(7) . .
C14 C13 H13 121.1 . .
C12 C13 H13 121.1 . .
F1 C14 C13 118.7(8) . .
F1 C14 C15 117.7(8) . .
C13 C14 C15 123.6(7) . .
C14 C15 C16 118.6(8) . .
C14 C15 H15 120.7 . .
C16 C15 H15 120.7 . .
C15 C16 C11 119.4(8) . .
C15 C16 H16 120.3 . .
C11 C16 H16 120.3 . .
C18 C17 C22 122.7(7) . .
C18 C17 H17 118.7 . .
C22 C17 H17 118.7 . .
C17 C18 C19 117.6(8) . .
C17 C18 H18 121.2 . .
C19 C18 H18 121.2 . .
C20 C19 C18 120.5(8) . .
C20 C19 H19 119.8 . .
C18 C19 H19 119.8 . .
C19 C20 C21 121.1(8) . .
C19 C20 H20 119.4 . .
C21 C20 H20 119.4 . .
C20 C21 C22 120.4(8) . .
C20 C21 H21 119.8 . .
C22 C21 H21 119.8 . .
C17 C22 C21 117.6(6) . .
C17 C22 C23 118.9(5) . .
C21 C22 C23 123.5(6) . .
O2 C23 C24 122.8(5) . .
O2 C23 C22 116.1(5) . .
C24 C23 C22 121.1(5) . .
C25 C24 C23 121.6(5) . .
C25 C24 H24 119.2 . .
C23 C24 H24 119.2 . .
O3 C25 C24 129.1(5) . .
O3 C25 C26 113.3(5) . .
C24 C25 C26 117.6(5) . .
F4 C26 F3 108.5(6) . .
F4 C26 F2 105.0(7) . .
F3 C26 F2 104.9(6) . .
F4 C26 C25 112.5(5) . .
F3 C26 C25 114.9(6) . .
F2 C26 C25 110.4(5) . .
C32 C27 C28 119.6(6) . .
C32 C27 H27 120.2 . .
C28 C27 H27 120.2 . .
C29 C28 C27 121.3(7) . .
C29 C28 H28 119.3 . .
C27 C28 H28 119.3 . .
C30 C29 C28 118.3(7) . .
C30 C29 H29 120.9 . .
C28 C29 H29 120.9 . .
C29 C30 C31 121.7(8) . .
C29 C30 H30 119.2 . .
C31 C30 H30 119.2 . .
C32 C31 C30 118.3(8) . .
C32 C31 H31 120.8 . .
C30 C31 H31 120.8 . .
C31 C32 C27 119.5(5) . .
C31 C32 C33 121.9(5) . .
C27 C32 C33 118.5(5) . .
O4 C33 C34 123.0(5) . .
O4 C33 C32 116.2(4) . .
C34 C33 C32 120.7(4) . .
C35 C34 C33 121.2(5) . .
C35 C34 H34 119.4 . .
C33 C34 H34 119.4 . .
O5 C35 C34 128.6(5) . .
O5 C35 C36 113.0(4) . .
C34 C35 C36 118.4(5) . .
F6 C36 F7 109.1(6) . .
F6 C36 F5 106.1(5) . .
F7 C36 F5 105.7(5) . .
F6 C36 C35 111.8(4) . .
F7 C36 C35 114.3(5) . .
F5 C36 C35 109.4(5) . .
C39 C38 C37 111.7(9) . .
C40 C39 C38 117.1(9) . .
C41 C40 C39 118.7(9) . .
C40 C41 C42 118.1(9) . .
C41 C42 C43 111.8(9) . .

loop_
_geom_bond_atom_site_label_1
_geom_bond_atom_site_label_2
_geom_bond_distance
_geom_bond_site_symmetry_2
Dy1 O2 2.302(3) .
Dy1 O1 2.303(3) 2_666
Dy1 O3 2.318(3) .
Dy1 O5 2.335(3) .
Dy1 O4 2.356(3) .
Dy1 O1 2.401(3) .
Dy1 N1 2.459(4) .
Dy1 N2 2.691(4) .
Dy1 Dy1 3.8327(10) 2_666
F1 C14 1.362(8) .
F2 C26 1.317(9) .
F3 C26 1.298(8) .
F4 C26 1.297(8) .
F5 C36 1.343(7) .
F6 C36 1.297(7) .
F7 C36 1.319(7) .
O1 C2 1.349(5) .
O1 Dy1 2.303(3) 2_666
O2 C23 1.261(6) .
O3 C25 1.272(6) .
O4 C33 1.253(6) .
O5 C35 1.269(6) .
N1 C9 1.334(7) .
N1 C1 1.350(6) .
N2 C10 1.277(7) .
N2 C11 1.413(6) .
C1 C2 1.430(7) .
C1 C6 1.436(7) .
C2 C3 1.373(7) .
C3 C4 1.422(7) .
C3 H3 0.9500 .
C4 C5 1.376(8) .
C4 H4 0.9500 .
C5 C6 1.401(7) .
C5 H5 0.9500 .
C6 C7 1.404(8) .
C7 C8 1.367(9) .
C7 H7 0.9500 .
C8 C9 1.407(8) .
C8 H8 0.9500 .
C9 C10 1.463(8) .
C10 H10 0.9500 .
C11 C12 1.381(8) .
C11 C16 1.421(9) .
C11 H11 1.0000 .
C12 C13 1.388(8) .
C12 H12 0.9500 .
C13 C14 1.371(11) .
C13 H13 0.9500 .
C14 C15 1.373(13) .
C15 C16 1.383(10) .
C15 H15 0.9500 .
C16 H16 0.9500 .
C17 C18 1.371(10) .
C17 C22 1.386(9) .
C17 H17 0.9500 .
C18 C19 1.409(13) .
C18 H18 0.9500 .
C19 C20 1.346(15) .
C19 H19 0.9500 .
C20 C21 1.374(12) .
C20 H20 0.9500 .
C21 C22 1.391(8) .
C21 H21 0.9500 .
C22 C23 1.487(8) .
C23 C24 1.404(8) .
C24 C25 1.351(8) .
C24 H24 0.9500 .
C25 C26 1.539(7) .
C27 C32 1.382(8) .
C27 C28 1.391(8) .
C27 H27 0.9500 .
C28 C29 1.358(11) .
C28 H28 0.9500 .
C29 C30 1.351(14) .
C29 H29 0.9500 .
C30 C31 1.405(11) .
C30 H30 0.9500 .
C31 C32 1.374(8) .
C31 H31 0.9500 .
C32 C33 1.501(7) .
C33 C34 1.416(7) .
C34 C35 1.365(7) .
C34 H34 0.9500 .
C35 C36 1.537(7) .
C37 C38 1.546(9) .
C38 C39 1.513(9) .
C39 C40 1.490(9) .
C40 C41 1.467(9) .
C41 C42 1.503(9) .
C42 C43 1.539(9) .

loop_
_geom_torsion_atom_site_label_1
_geom_torsion_atom_site_label_2
_geom_torsion_atom_site_label_3
_geom_torsion_atom_site_label_4
_geom_torsion
_geom_torsion_site_symmetry_1
_geom_torsion_site_symmetry_4
O2 Dy1 O1 C2 -80.9(3) . .
O1 Dy1 O1 C2 176.4(4) 2_666 .
O3 Dy1 O1 C2 -120.3(3) . .
O5 Dy1 O1 C2 113.7(3) . .
O4 Dy1 O1 C2 73.9(3) . .
N1 Dy1 O1 C2 -3.0(3) . .
N2 Dy1 O1 C2 -8.5(4) . .
Dy1 Dy1 O1 C2 176.4(4) 2_666 .
O2 Dy1 O1 Dy1 102.75(15) . 2_666
O1 Dy1 O1 Dy1 0.0 2_666 2_666
O3 Dy1 O1 Dy1 63.4(2) . 2_666
O5 Dy1 O1 Dy1 -62.71(19) . 2_666
O4 Dy1 O1 Dy1 -102.42(14) . 2_666
N1 Dy1 O1 Dy1 -179.35(17) . 2_666
N2 Dy1 O1 Dy1 175.12(15) . 2_666
O1 Dy1 O2 C23 -95.4(5) 2_666 .
O3 Dy1 O2 C23 -10.3(5) . .
O5 Dy1 O2 C23 -5.4(6) . .
O4 Dy1 O2 C23 158.7(4) . .
O1 Dy1 O2 C23 -163.5(5) . .
N1 Dy1 O2 C23 125.9(5) . .
N2 Dy1 O2 C23 62.3(5) . .
Dy1 Dy1 O2 C23 -129.7(5) 2_666 .
O2 Dy1 O3 C25 8.6(4) . .
O1 Dy1 O3 C25 106.5(5) 2_666 .
O5 Dy1 O3 C25 -168.9(5) . .
O4 Dy1 O3 C25 -157.6(4) . .
O1 Dy1 O3 C25 48.8(5) . .
N1 Dy1 O3 C25 -45.1(5) . .
N2 Dy1 O3 C25 -84.2(5) . .
Dy1 Dy1 O3 C25 83.1(5) 2_666 .
O2 Dy1 O4 C33 163.2(4) . .
O1 Dy1 O4 C33 56.8(4) 2_666 .
O3 Dy1 O4 C33 -36.9(5) . .
O5 Dy1 O4 C33 -25.1(4) . .
O1 Dy1 O4 C33 124.7(5) . .
N1 Dy1 O4 C33 -163.6(5) . .
N2 Dy1 O4 C33 -103.9(4) . .
Dy1 Dy1 O4 C33 90.6(4) 2_666 .
O2 Dy1 O5 C35 -170.6(4) . .
O1 Dy1 O5 C35 -77.2(4) 2_666 .
O3 Dy1 O5 C35 -165.8(5) . .
O4 Dy1 O5 C35 20.5(4) . .
O1 Dy1 O5 C35 -19.6(5) . .
N1 Dy1 O5 C35 70.1(5) . .
N2 Dy1 O5 C35 120.4(5) . .
Dy1 Dy1 O5 C35 -52.3(5) 2_666 .
O2 Dy1 N1 C9 -98.6(4) . .
O1 Dy1 N1 C9 -179.9(4) 2_666 .
O3 Dy1 N1 C9 -45.7(5) . .
O5 Dy1 N1 C9 54.3(5) . .
O4 Dy1 N1 C9 103.5(4) . .
O1 Dy1 N1 C9 -179.0(5) . .
N2 Dy1 N1 C9 -3.6(4) . .
Dy1 Dy1 N1 C9 -179.4(4) 2_666 .
O2 Dy1 N1 C1 83.3(3) . .
O1 Dy1 N1 C1 2.0(4) 2_666 .
O3 Dy1 N1 C1 136.2(3) . .
O5 Dy1 N1 C1 -123.8(3) . .
O4 Dy1 N1 C1 -74.6(3) . .
O1 Dy1 N1 C1 2.9(3) . .
N2 Dy1 N1 C1 178.3(4) . .
Dy1 Dy1 N1 C1 2.5(3) 2_666 .
O2 Dy1 N2 C10 75.5(5) . .
O1 Dy1 N2 C10 176.1(4) 2_666 .
O3 Dy1 N2 C10 147.2(5) . .
O5 Dy1 N2 C10 -132.4(5) . .
O4 Dy1 N2 C10 -63.3(5) . .
O1 Dy1 N2 C10 8.2(5) . .
N1 Dy1 N2 C10 2.5(4) . .
Dy1 Dy1 N2 C10 19.3(8) 2_666 .
O2 Dy1 N2 C11 -105.1(5) . .
O1 Dy1 N2 C11 -4.4(8) 2_666 .
O3 Dy1 N2 C11 -33.3(5) . .
O5 Dy1 N2 C11 47.1(5) . .
O4 Dy1 N2 C11 116.2(5) . .
O1 Dy1 N2 C11 -172.3(5) . .
N1 Dy1 N2 C11 -178.0(6) . .
Dy1 Dy1 N2 C11 -161.2(4) 2_666 .
C9 N1 C1 C2 179.1(5) . .
Dy1 N1 C1 C2 -2.7(5) . .
C9 N1 C1 C6 -1.2(7) . .
Dy1 N1 C1 C6 176.9(3) . .
Dy1 O1 C2 C3 -2.0(7) 2_666 .
Dy1 O1 C2 C3 -177.3(4) . .
Dy1 O1 C2 C1 178.3(3) 2_666 .
Dy1 O1 C2 C1 2.9(5) . .
N1 C1 C2 O1 -0.1(6) . .
C6 C1 C2 O1 -179.7(4) . .
N1 C1 C2 C3 -179.9(4) . .
C6 C1 C2 C3 0.5(7) . .
O1 C2 C3 C4 179.3(5) . .
C1 C2 C3 C4 -0.9(7) . .
C2 C3 C4 C5 -0.3(9) . .
C3 C4 C5 C6 1.8(9) . .
C4 C5 C6 C7 178.9(7) . .
C4 C5 C6 C1 -2.1(8) . .
N1 C1 C6 C5 -178.6(5) . .
C2 C1 C6 C5 1.0(7) . .
N1 C1 C6 C7 0.4(8) . .
C2 C1 C6 C7 -179.9(5) . .
C5 C6 C7 C8 179.8(7) . .
C1 C6 C7 C8 0.8(10) . .
C6 C7 C8 C9 -1.2(11) . .
C1 N1 C9 C8 0.8(9) . .
Dy1 N1 C9 C8 -177.3(5) . .
C1 N1 C9 C10 -177.6(5) . .
Dy1 N1 C9 C10 4.3(7) . .
C7 C8 C9 N1 0.4(11) . .
C7 C8 C9 C10 178.8(7) . .
C11 N2 C10 C9 178.9(6) . .
Dy1 N2 C10 C9 -1.6(8) . .
N1 C9 C10 N2 -1.5(9) . .
C8 C9 C10 N2 -179.9(7) . .
C10 N2 C11 C12 149.6(7) . .
Dy1 N2 C11 C12 -29.9(9) . .
C10 N2 C11 C16 -43.9(10) . .
Dy1 N2 C11 C16 136.6(6) . .
N2 C11 C12 C13 176.8(7) . .
C16 C11 C12 C13 10.2(11) . .
C11 C12 C13 C14 -5.7(12) . .
C12 C13 C14 F1 -179.4(8) . .
C12 C13 C14 C15 -0.2(15) . .
F1 C14 C15 C16 -179.5(9) . .
C13 C14 C15 C16 1.4(17) . .
C14 C15 C16 C11 3.2(15) . .
C12 C11 C16 C15 -8.9(12) . .
N2 C11 C16 C15 -175.4(8) . .
C22 C17 C18 C19 0.1(15) . .
C17 C18 C19 C20 -2(2) . .
C18 C19 C20 C21 2(2) . .
C19 C20 C21 C22 0(2) . .
C18 C17 C22 C21 1.8(12) . .
C18 C17 C22 C23 -178.9(8) . .
C20 C21 C22 C17 -1.9(14) . .
C20 C21 C22 C23 178.8(9) . .
Dy1 O2 C23 C24 6.9(8) . .
Dy1 O2 C23 C22 -172.8(4) . .
C17 C22 C23 O2 7.4(8) . .
C21 C22 C23 O2 -173.4(7) . .
C17 C22 C23 C24 -172.3(6) . .
C21 C22 C23 C24 6.9(10) . .
O2 C23 C24 C25 3.6(8) . .
C22 C23 C24 C25 -176.7(5) . .
Dy1 O3 C25 C24 -4.4(9) . .
Dy1 O3 C25 C26 175.8(4) . .
C23 C24 C25 O3 -4.6(9) . .
C23 C24 C25 C26 175.2(5) . .
O3 C25 C26 F4 33.9(9) . .
C24 C25 C26 F4 -145.9(7) . .
O3 C25 C26 F3 158.7(6) . .
C24 C25 C26 F3 -21.2(9) . .
O3 C25 C26 F2 -83.0(7) . .
C24 C25 C26 F2 97.2(7) . .
C32 C27 C28 C29 1.5(10) . .
C27 C28 C29 C30 -7.8(13) . .
C28 C29 C30 C31 13.5(18) . .
C29 C30 C31 C32 -12.8(18) . .
C30 C31 C32 C27 6.1(13) . .
C30 C31 C32 C33 -171.9(9) . .
C28 C27 C32 C31 -0.7(9) . .
C28 C27 C32 C33 177.3(5) . .
Dy1 O4 C33 C34 21.7(7) . .
Dy1 O4 C33 C32 -160.5(3) . .
C31 C32 C33 O4 -165.6(6) . .
C27 C32 C33 O4 16.4(7) . .
C31 C32 C33 C34 12.3(8) . .
C27 C32 C33 C34 -165.8(5) . .
O4 C33 C34 C35 -0.8(8) . .
C32 C33 C34 C35 -178.5(5) . .
Dy1 O5 C35 C34 -14.8(8) . .
Dy1 O5 C35 C36 166.8(3) . .
C33 C34 C35 O5 -2.1(9) . .
C33 C34 C35 C36 176.3(5) . .
O5 C35 C36 F6 -54.4(7) . .
C34 C35 C36 F6 127.0(6) . .
O5 C35 C36 F7 -179.0(5) . .
C34 C35 C36 F7 2.5(8) . .
O5 C35 C36 F5 62.8(6) . .
C34 C35 C36 F5 -115.8(6) . .
C37 C38 C39 C40 -177.9(15) . .
C38 C39 C40 C41 172.5(14) . .
C39 C40 C41 C42 170.3(15) . .
C40 C41 C42 C43 -179.7(13) . .
